data_7128754
loop_
_publ_author_name
'Collins Rice, Clement G.'
'Buffet, Jean-Charles'
'Turner, Zo\"e R'
'O'Hare, Dermot'

_publ_section_title
;
 Supported permethylindenyl titanium catalysts for the synthesis of
 disentangled ultra-high molecular weight polyethylene (disUHMWPE).
;
_journal_issue 69
_journal_name_full 'Chemical communications (Cambridge, England)'
_journal_page_first 8600
_journal_page_last 8603
_journal_paper_doi 10.1039/d1cc03418a
_journal_volume 57
_journal_year 2021
_chemical_formula_moiety 'C31 H44 Cl2 O Si Ti'
_chemical_formula_sum 'C31 H44 Cl2 O Si Ti'
_chemical_formula_weight 579.55
_chemical_properties_physical Air-sensitive,Moisture-sensitive
_space_group_crystal_system triclinic
_space_group_IT_number 2
_space_group_name_Hall '-P 1'
_space_group_name_H-M_alt 'P -1'
_atom_sites_solution_hydrogens geom
_audit_creation_method SHELXL-2018/3
_audit_update_record
;
2021-06-15 deposited with the CCDC.	2021-08-02 downloaded from the CCDC.
;
_cell_angle_alpha 116.403(2)
_cell_angle_beta 90.929(2)
_cell_angle_gamma 104.547(2)
_cell_formula_units_Z 2
_cell_length_a 8.7639(2)
_cell_length_b 14.1232(3)
_cell_length_c 14.1951(4)
_cell_measurement_reflns_used 14009
_cell_measurement_temperature 150(2)
_cell_measurement_theta_max 75.9540
_cell_measurement_theta_min 3.6350
_cell_volume 1506.60(7)
_computing_cell_refinement 'CrysAlisPro 1.171.39.46 (Rigaku OD, 2018)'
_computing_data_collection 'CrysAlisPro 1.171.39.46 (Rigaku OD, 2018)'
_computing_data_reduction 'CrysAlisPro 1.171.39.46 (Rigaku OD, 2018)'
_computing_molecular_graphics 'Ortep-3 for Windows (Farrugia, 1997)'
_computing_publication_material 'WinGX publication routines (Farrugia, 1999)'
_computing_structure_refinement 'SHELXL-2014 (Sheldrick, 2014)'
_computing_structure_solution
;
Palatinus, L.; Chapuis, G. J. Appl. Cryst. 2007, 40, 786-790.
;
_diffrn_ambient_environment N~2~
_diffrn_ambient_temperature 150.00(16)
_diffrn_detector 'CCD plate'
_diffrn_detector_area_resol_mean 10.4102
_diffrn_detector_type Atlas
_diffrn_measured_fraction_theta_full 1.000
_diffrn_measured_fraction_theta_max 0.999
_diffrn_measurement_device 'four-circle diffractometer'
_diffrn_measurement_device_type 'SuperNova, Dual, Cu at home/near, Atlas'
_diffrn_radiation_monochromator mirror
_diffrn_radiation_probe x-ray
_diffrn_radiation_type 'Cu K\a'
_diffrn_radiation_wavelength 1.54184
_diffrn_reflns_av_R_equivalents 0.0365
_diffrn_reflns_av_unetI/netI 0.0247
_diffrn_reflns_Laue_measured_fraction_full 1.000
_diffrn_reflns_Laue_measured_fraction_max 0.999
_diffrn_reflns_limit_h_max 10
_diffrn_reflns_limit_h_min -10
_diffrn_reflns_limit_k_max 17
_diffrn_reflns_limit_k_min -17
_diffrn_reflns_limit_l_max 17
_diffrn_reflns_limit_l_min -17
_diffrn_reflns_number 27747
_diffrn_reflns_point_group_measured_fraction_full 1.000
_diffrn_reflns_point_group_measured_fraction_max 0.999
_diffrn_reflns_theta_full 67.684
_diffrn_reflns_theta_max 74.484
_diffrn_reflns_theta_min 3.515
_diffrn_source 'micro-focus sealed X-ray tube'
_diffrn_source_type 'SuperNova (Cu) X-ray Source'
_exptl_absorpt_coefficient_mu 4.576
_exptl_absorpt_correction_T_max 1.00000
_exptl_absorpt_correction_T_min 0.80368
_exptl_absorpt_correction_type multi-scan
_exptl_absorpt_process_details
;
CrysAlisPro 1.171.39.46 (Rigaku Oxford Diffraction, 2018)
Empirical absorption correction using spherical harmonics,
 implemented in SCALE3 ABSPACK scaling algorithm.
;
_exptl_crystal_colour red
_exptl_crystal_density_diffrn 1.278
_exptl_crystal_description shard
_exptl_crystal_F_000 616
_exptl_crystal_size_max 0.212
_exptl_crystal_size_mid 0.176
_exptl_crystal_size_min 0.071
_refine_diff_density_max 0.577
_refine_diff_density_min -0.315
_refine_diff_density_rms 0.065
_refine_ls_extinction_method none
_refine_ls_goodness_of_fit_ref 1.037
_refine_ls_hydrogen_treatment constr
_refine_ls_matrix_type full
_refine_ls_number_parameters 339
_refine_ls_number_reflns 6147
_refine_ls_number_restraints 0
_refine_ls_restrained_S_all 1.037
_refine_ls_R_factor_all 0.0468
_refine_ls_R_factor_gt 0.0428
_refine_ls_shift/su_max 0.001
_refine_ls_shift/su_mean 0.000
_refine_ls_structure_factor_coef Fsqd
_refine_ls_weighting_details 'w=1/[\s^2^(Fo^2^)+(0.0819P)^2^+0.4881P] where P=(Fo^2^+2Fc^2^)/3'
_refine_ls_weighting_scheme calc
_refine_ls_wR_factor_gt 0.1161
_refine_ls_wR_factor_ref 0.1221
_reflns_Friedel_coverage 0.000
_reflns_number_gt 5606
_reflns_number_total 6147
_reflns_threshold_expression 'I > 2\s(I)'
_cod_data_source_file d1cc03418a2.cif
_cod_data_source_block 008ZRT20
_cod_depositor_comments 'Adding full bibliography for 7128754.cif.'
_cod_original_cell_volume 1506.59(7)
_cod_database_code 7128754
_shelx_shelxl_version_number 2018/3
_shelx_space_group_comment
;
The symmetry employed for this shelxl refinement is uniquely defined
by the following loop, which should always be used as a source of
symmetry information in preference to the above space-group names.
They are only intended as comments.
;
_shelx_estimated_absorpt_t_min 0.444
_shelx_estimated_absorpt_t_max 0.737

loop_
_space_group_symop_operation_xyz
'x, y, z'
'-x, -y, -z'

loop_
_atom_site_label
_atom_site_type_symbol
_atom_site_fract_x
_atom_site_fract_y
_atom_site_fract_z
_atom_site_U_iso_or_equiv
_atom_site_adp_type
_atom_site_occupancy
_atom_site_site_symmetry_order
_atom_site_calc_flag
_atom_site_refinement_flags_posn
_atom_site_refinement_flags_adp
_atom_site_refinement_flags_occupancy
_atom_site_disorder_assembly
_atom_site_disorder_group
C1 C 0.4510(2) 0.31323(15) 0.18817(14) 0.0268(3) Uani 1 1 d . . . . .
C2 C 0.4930(2) 0.39995(16) 0.15774(15) 0.0318(4) Uani 1 1 d . . . . .
C3 C 0.6120(3) 0.49144(16) 0.23509(17) 0.0371(4) Uani 1 1 d . . . . .
C4 C 0.7433(3) 0.53284(18) 0.42178(18) 0.0429(5) Uani 1 1 d . . . . .
C5 C 0.7323(3) 0.4917(2) 0.49331(17) 0.0451(5) Uani 1 1 d . . . . .
C6 C 0.6193(3) 0.3885(2) 0.47105(16) 0.0399(5) Uani 1 1 d . . . . .
C7 C 0.5191(2) 0.32384(18) 0.37497(15) 0.0341(4) Uani 1 1 d . . . . .
C8 C 0.5313(2) 0.36298(15) 0.29739(14) 0.0295(4) Uani 1 1 d . . . . .
C9 C 0.6372(3) 0.46919(16) 0.32282(16) 0.0351(4) Uani 1 1 d . . . . .
C10 C 0.4211(3) 0.39871(18) 0.05984(18) 0.0394(5) Uani 1 1 d . . . . .
H10A H 0.384026 0.464228 0.080678 0.059 Uiso 1 1 calc R U . . .
H10B H 0.330951 0.332111 0.022380 0.059 Uiso 1 1 calc R U . . .
H10C H 0.501738 0.398993 0.012836 0.059 Uiso 1 1 calc R U . . .
C11 C 0.6801(4) 0.59583(19) 0.2260(2) 0.0542(6) Uani 1 1 d . . . . .
H11A H 0.655340 0.581083 0.152354 0.081 Uiso 1 1 calc R U . . .
H11B H 0.795990 0.621228 0.246915 0.081 Uiso 1 1 calc R U . . .
H11C H 0.633318 0.652994 0.272919 0.081 Uiso 1 1 calc R U . . .
C12 C 0.8629(4) 0.6410(2) 0.4429(2) 0.0636(8) Uani 1 1 d . . . . .
H12A H 0.939430 0.666545 0.506355 0.095 Uiso 1 1 calc R U . . .
H12B H 0.806879 0.696328 0.454510 0.095 Uiso 1 1 calc R U . . .
H12C H 0.919564 0.629875 0.381660 0.095 Uiso 1 1 calc R U . . .
C13 C 0.8383(4) 0.5559(3) 0.6001(2) 0.0622(7) Uani 1 1 d . . . . .
H13A H 0.901991 0.627353 0.607523 0.093 Uiso 1 1 calc R U . . .
H13B H 0.909359 0.514086 0.604769 0.093 Uiso 1 1 calc R U . . .
H13C H 0.772167 0.567971 0.656984 0.093 Uiso 1 1 calc R U . . .
C14 C 0.6131(4) 0.3504(3) 0.55562(18) 0.0533(6) Uani 1 1 d . . . . .
H14A H 0.535722 0.277309 0.528430 0.080 Uiso 1 1 calc R U . . .
H14B H 0.580838 0.402969 0.619030 0.080 Uiso 1 1 calc R U . . .
H14C H 0.718677 0.346391 0.574117 0.080 Uiso 1 1 calc R U . . .
C15 C 0.3949(3) 0.2180(2) 0.35138(18) 0.0444(5) Uani 1 1 d . . . . .
H15A H 0.442336 0.156724 0.322478 0.067 Uiso 1 1 calc R U . . .
H15B H 0.306959 0.204576 0.299266 0.067 Uiso 1 1 calc R U . . .
H15C H 0.354273 0.223575 0.417028 0.067 Uiso 1 1 calc R U . . .
C16 C 0.3580(3) 0.04952(17) 0.09853(18) 0.0390(4) Uani 1 1 d . . . . .
H16A H 0.296502 0.040414 0.152525 0.059 Uiso 1 1 calc R U . . .
H16B H 0.471174 0.062725 0.120270 0.059 Uiso 1 1 calc R U . . .
H16C H 0.320749 -0.017589 0.030319 0.059 Uiso 1 1 calc R U . . .
C17 C 0.1160(2) 0.1655(2) 0.08149(18) 0.0409(5) Uani 1 1 d . . . . .
H17A H 0.052179 0.097227 0.020749 0.061 Uiso 1 1 calc R U . . .
H17B H 0.102680 0.229191 0.074758 0.061 Uiso 1 1 calc R U . . .
H17C H 0.080614 0.168185 0.147526 0.061 Uiso 1 1 calc R U . . .
C18 C 0.5529(2) 0.19226(14) -0.05840(14) 0.0265(3) Uani 1 1 d . . . . .
C19 C 0.6026(2) 0.17915(15) -0.15641(15) 0.0292(4) Uani 1 1 d . . . . .
C20 C 0.4857(2) 0.11549(17) -0.24534(15) 0.0332(4) Uani 1 1 d . . . . .
H20 H 0.515394 0.103864 -0.312842 0.040 Uiso 1 1 calc R U . . .
C21 C 0.3276(2) 0.06772(16) -0.24129(15) 0.0326(4) Uani 1 1 d . . . . .
C22 C 0.2840(2) 0.08638(15) -0.14204(15) 0.0307(4) Uani 1 1 d . . . . .
H22 H 0.176412 0.055935 -0.137326 0.037 Uiso 1 1 calc R U . . .
C23 C 0.3954(2) 0.14917(15) -0.04868(14) 0.0271(3) Uani 1 1 d . . . . .
C24 C 0.7717(2) 0.23768(18) -0.16433(17) 0.0355(4) Uani 1 1 d . . . . .
C25 C 0.7968(3) 0.3624(2) -0.1062(2) 0.0485(5) Uani 1 1 d . . . . .
H25A H 0.906266 0.400840 -0.107179 0.073 Uiso 1 1 calc R U . . .
H25B H 0.778326 0.384710 -0.032404 0.073 Uiso 1 1 calc R U . . .
H25C H 0.721909 0.381676 -0.141754 0.073 Uiso 1 1 calc R U . . .
C26 C 0.9000(3) 0.2092(2) -0.11501(19) 0.0419(5) Uani 1 1 d . . . . .
H26A H 1.005136 0.241827 -0.127804 0.063 Uiso 1 1 calc R U . . .
H26B H 0.878404 0.128818 -0.147548 0.063 Uiso 1 1 calc R U . . .
H26C H 0.898292 0.238773 -0.038268 0.063 Uiso 1 1 calc R U . . .
C27 C 0.7962(3) 0.2056(3) -0.28004(19) 0.0511(6) Uani 1 1 d . . . . .
H27A H 0.717047 0.223632 -0.313678 0.077 Uiso 1 1 calc R U . . .
H27B H 0.783532 0.126102 -0.318571 0.077 Uiso 1 1 calc R U . . .
H27C H 0.903529 0.246383 -0.281900 0.077 Uiso 1 1 calc R U . . .
C28 C 0.2105(3) -0.00047(18) -0.34541(16) 0.0378(4) Uani 1 1 d . . . . .
C29 C 0.2027(4) 0.0742(2) -0.3969(2) 0.0580(7) Uani 1 1 d . . . . .
H29A H 0.160469 0.134171 -0.350031 0.087 Uiso 1 1 calc R U . . .
H29B H 0.132672 0.030603 -0.465492 0.087 Uiso 1 1 calc R U . . .
H29C H 0.309841 0.105469 -0.408057 0.087 Uiso 1 1 calc R U . . .
C30 C 0.2699(3) -0.0964(2) -0.42178(17) 0.0467(5) Uani 1 1 d . . . . .
H30A H 0.375377 -0.067221 -0.436610 0.070 Uiso 1 1 calc R U . . .
H30B H 0.195256 -0.139688 -0.488353 0.070 Uiso 1 1 calc R U . . .
H30C H 0.277212 -0.143775 -0.389187 0.070 Uiso 1 1 calc R U . . .
C31 C 0.0433(3) -0.04865(19) -0.32829(18) 0.0433(5) Uani 1 1 d . . . . .
H31A H 0.047966 -0.094727 -0.293831 0.065 Uiso 1 1 calc R U . . .
H31B H -0.025910 -0.093675 -0.397084 0.065 Uiso 1 1 calc R U . . .
H31C H 0.000281 0.011522 -0.282939 0.065 Uiso 1 1 calc R U . . .
O1 O 0.66306(15) 0.25043(11) 0.03131(10) 0.0283(3) Uani 1 1 d . . . . .
Si1 Si 0.33032(5) 0.16923(4) 0.08421(4) 0.02581(12) Uani 1 1 d . . . . .
Cl1 Cl 0.78139(5) 0.22489(4) 0.23017(4) 0.03524(13) Uani 1 1 d . . . . .
Cl2 Cl 0.95165(6) 0.45521(4) 0.18556(4) 0.04435(15) Uani 1 1 d . . . . .
Ti1 Ti 0.71314(4) 0.33588(3) 0.17157(2) 0.02621(11) Uani 1 1 d . . . . .

loop_
_atom_site_aniso_label
_atom_site_aniso_U_11
_atom_site_aniso_U_22
_atom_site_aniso_U_33
_atom_site_aniso_U_23
_atom_site_aniso_U_13
_atom_site_aniso_U_12
C1 0.0271(8) 0.0290(8) 0.0222(8) 0.0088(7) 0.0032(7) 0.0106(7)
C2 0.0375(10) 0.0306(9) 0.0287(9) 0.0126(7) 0.0047(8) 0.0145(7)
C3 0.0441(11) 0.0266(9) 0.0350(10) 0.0093(8) 0.0033(9) 0.0107(8)
C4 0.0413(11) 0.0373(10) 0.0306(10) -0.0007(8) 0.0001(9) 0.0114(9)
C5 0.0404(11) 0.0554(13) 0.0239(10) 0.0006(9) -0.0013(8) 0.0225(10)
C6 0.0433(11) 0.0558(13) 0.0229(9) 0.0124(9) 0.0081(8) 0.0288(10)
C7 0.0358(10) 0.0445(11) 0.0240(9) 0.0132(8) 0.0077(7) 0.0198(8)
C8 0.0299(9) 0.0322(9) 0.0218(8) 0.0065(7) 0.0038(7) 0.0127(7)
C9 0.0381(10) 0.0313(9) 0.0278(9) 0.0055(8) 0.0042(8) 0.0128(8)
C10 0.0511(12) 0.0375(10) 0.0366(11) 0.0201(9) 0.0033(9) 0.0189(9)
C11 0.0671(16) 0.0317(11) 0.0583(15) 0.0199(11) 0.0022(12) 0.0074(10)
C12 0.0635(17) 0.0439(13) 0.0462(14) -0.0007(11) -0.0050(12) -0.0031(12)
C13 0.0570(16) 0.0739(18) 0.0321(12) 0.0047(12) -0.0112(11) 0.0196(14)
C14 0.0651(16) 0.0759(17) 0.0260(10) 0.0211(11) 0.0077(10) 0.0368(14)
C15 0.0474(12) 0.0573(13) 0.0336(11) 0.0264(10) 0.0084(9) 0.0132(10)
C16 0.0479(12) 0.0315(9) 0.0374(11) 0.0156(8) 0.0088(9) 0.0115(8)
C17 0.0273(9) 0.0541(13) 0.0358(11) 0.0161(10) 0.0046(8) 0.0117(9)
C18 0.0284(8) 0.0271(8) 0.0209(8) 0.0083(7) -0.0002(7) 0.0087(7)
C19 0.0323(9) 0.0333(9) 0.0247(9) 0.0138(7) 0.0049(7) 0.0130(7)
C20 0.0385(10) 0.0404(10) 0.0210(8) 0.0132(8) 0.0037(7) 0.0140(8)
C21 0.0360(10) 0.0325(9) 0.0235(9) 0.0072(7) -0.0029(7) 0.0119(7)
C22 0.0297(9) 0.0301(9) 0.0268(9) 0.0091(7) -0.0002(7) 0.0081(7)
C23 0.0289(9) 0.0290(8) 0.0222(8) 0.0104(7) 0.0015(7) 0.0093(7)
C24 0.0341(10) 0.0465(11) 0.0303(10) 0.0221(9) 0.0080(8) 0.0104(8)
C25 0.0514(13) 0.0463(12) 0.0506(13) 0.0290(11) 0.0109(11) 0.0062(10)
C26 0.0317(10) 0.0593(13) 0.0395(11) 0.0259(10) 0.0090(8) 0.0151(9)
C27 0.0452(12) 0.0790(17) 0.0352(12) 0.0328(12) 0.0130(10) 0.0153(12)
C28 0.0426(11) 0.0386(10) 0.0245(9) 0.0097(8) -0.0058(8) 0.0090(8)
C29 0.0626(16) 0.0552(14) 0.0503(14) 0.0280(12) -0.0231(12) 0.0027(12)
C30 0.0566(14) 0.0460(12) 0.0236(10) 0.0062(9) 0.0009(9) 0.0115(10)
C31 0.0393(11) 0.0425(11) 0.0327(11) 0.0063(9) -0.0091(9) 0.0087(9)
O1 0.0258(6) 0.0334(6) 0.0223(6) 0.0113(5) 0.0010(5) 0.0062(5)
Si1 0.0237(2) 0.0287(2) 0.0222(2) 0.00977(19) 0.00259(17) 0.00683(18)
Cl1 0.0333(2) 0.0481(3) 0.0349(2) 0.0243(2) 0.00873(18) 0.01904(19)
Cl2 0.0359(3) 0.0444(3) 0.0395(3) 0.0178(2) 0.0005(2) -0.0064(2)
Ti1 0.02558(18) 0.02796(17) 0.02041(17) 0.00900(13) 0.00017(12) 0.00448(12)

loop_
_atom_type_symbol
_atom_type_description
_atom_type_scat_dispersion_real
_atom_type_scat_dispersion_imag
_atom_type_scat_source
C C 0.0181 0.0091 'International Tables Vol C Tables 4.2.6.8 and 6.1.1.4'
H H 0.0000 0.0000 'International Tables Vol C Tables 4.2.6.8 and 6.1.1.4'
O O 0.0492 0.0322 'International Tables Vol C Tables 4.2.6.8 and 6.1.1.4'
Si Si 0.2541 0.3302 'International Tables Vol C Tables 4.2.6.8 and 6.1.1.4'
Cl Cl 0.3639 0.7018 'International Tables Vol C Tables 4.2.6.8 and 6.1.1.4'
Ti Ti 0.2191 1.8069 'International Tables Vol C Tables 4.2.6.8 and 6.1.1.4'

loop_
_geom_angle_atom_site_label_1
_geom_angle_atom_site_label_2
_geom_angle_atom_site_label_3
_geom_angle
_geom_angle_site_symmetry_1
_geom_angle_site_symmetry_3
_geom_angle_publ_flag
C2 C1 C8 105.01(16) . . ?
C2 C1 Si1 118.65(13) . . ?
C8 C1 Si1 136.08(14) . . ?
C2 C1 Ti1 75.63(11) . . ?
C8 C1 Ti1 75.85(10) . . ?
Si1 C1 Ti1 109.25(8) . . ?
C3 C2 C1 110.28(17) . . ?
C3 C2 C10 122.91(18) . . ?
C1 C2 C10 126.80(18) . . ?
C3 C2 Ti1 73.28(12) . . ?
C1 C2 Ti1 68.28(10) . . ?
C10 C2 Ti1 126.43(14) . . ?
C2 C3 C9 107.65(18) . . ?
C2 C3 C11 122.8(2) . . ?
C9 C3 C11 129.2(2) . . ?
C2 C3 Ti1 72.18(11) . . ?
C9 C3 Ti1 72.49(11) . . ?
C11 C3 Ti1 126.09(17) . . ?
C5 C4 C9 117.8(2) . . ?
C5 C4 C12 122.7(2) . . ?
C9 C4 C12 119.6(2) . . ?
C4 C5 C6 121.7(2) . . ?
C4 C5 C13 120.4(3) . . ?
C6 C5 C13 117.9(2) . . ?
C7 C6 C5 121.7(2) . . ?
C7 C6 C14 120.2(2) . . ?
C5 C6 C14 118.2(2) . . ?
C6 C7 C8 117.9(2) . . ?
C6 C7 C15 122.8(2) . . ?
C8 C7 C15 119.29(18) . . ?
C7 C8 C9 119.99(18) . . ?
C7 C8 C1 131.55(18) . . ?
C9 C8 C1 108.46(17) . . ?
C7 C8 Ti1 125.93(13) . . ?
C9 C8 Ti1 72.59(11) . . ?
C1 C8 Ti1 67.58(10) . . ?
C8 C9 C4 120.7(2) . . ?
C8 C9 C3 107.71(17) . . ?
C4 C9 C3 131.5(2) . . ?
C8 C9 Ti1 72.42(10) . . ?
C4 C9 Ti1 120.75(14) . . ?
C3 C9 Ti1 72.33(11) . . ?
C2 C10 H10A 109.5 . . ?
C2 C10 H10B 109.5 . . ?
H10A C10 H10B 109.5 . . ?
C2 C10 H10C 109.5 . . ?
H10A C10 H10C 109.5 . . ?
H10B C10 H10C 109.5 . . ?
C3 C11 H11A 109.5 . . ?
C3 C11 H11B 109.5 . . ?
H11A C11 H11B 109.5 . . ?
C3 C11 H11C 109.5 . . ?
H11A C11 H11C 109.5 . . ?
H11B C11 H11C 109.5 . . ?
C4 C12 H12A 109.5 . . ?
C4 C12 H12B 109.5 . . ?
H12A C12 H12B 109.5 . . ?
C4 C12 H12C 109.5 . . ?
H12A C12 H12C 109.5 . . ?
H12B C12 H12C 109.5 . . ?
C5 C13 H13A 109.5 . . ?
C5 C13 H13B 109.5 . . ?
H13A C13 H13B 109.5 . . ?
C5 C13 H13C 109.5 . . ?
H13A C13 H13C 109.5 . . ?
H13B C13 H13C 109.5 . . ?
C6 C14 H14A 109.5 . . ?
C6 C14 H14B 109.5 . . ?
H14A C14 H14B 109.5 . . ?
C6 C14 H14C 109.5 . . ?
H14A C14 H14C 109.5 . . ?
H14B C14 H14C 109.5 . . ?
C7 C15 H15A 109.5 . . ?
C7 C15 H15B 109.5 . . ?
H15A C15 H15B 109.5 . . ?
C7 C15 H15C 109.5 . . ?
H15A C15 H15C 109.5 . . ?
H15B C15 H15C 109.5 . . ?
Si1 C16 H16A 109.5 . . ?
Si1 C16 H16B 109.5 . . ?
H16A C16 H16B 109.5 . . ?
Si1 C16 H16C 109.5 . . ?
H16A C16 H16C 109.5 . . ?
H16B C16 H16C 109.5 . . ?
Si1 C17 H17A 109.5 . . ?
Si1 C17 H17B 109.5 . . ?
H17A C17 H17B 109.5 . . ?
Si1 C17 H17C 109.5 . . ?
H17A C17 H17C 109.5 . . ?
H17B C17 H17C 109.5 . . ?
O1 C18 C23 118.32(16) . . ?
O1 C18 C19 118.62(16) . . ?
C23 C18 C19 123.05(17) . . ?
C20 C19 C18 115.74(17) . . ?
C20 C19 C24 121.69(17) . . ?
C18 C19 C24 122.44(17) . . ?
C19 C20 C21 123.93(18) . . ?
C19 C20 H20 118.0 . . ?
C21 C20 H20 118.0 . . ?
C22 C21 C20 117.85(17) . . ?
C22 C21 C28 123.48(19) . . ?
C20 C21 C28 118.66(18) . . ?
C21 C22 C23 121.55(18) . . ?
C21 C22 H22 119.2 . . ?
C23 C22 H22 119.2 . . ?
C18 C23 C22 117.81(17) . . ?
C18 C23 Si1 122.43(13) . . ?
C22 C23 Si1 119.74(14) . . ?
C25 C24 C27 107.92(19) . . ?
C25 C24 C19 108.68(18) . . ?
C27 C24 C19 111.73(18) . . ?
C25 C24 C26 109.29(19) . . ?
C27 C24 C26 107.32(18) . . ?
C19 C24 C26 111.81(16) . . ?
C24 C25 H25A 109.5 . . ?
C24 C25 H25B 109.5 . . ?
H25A C25 H25B 109.5 . . ?
C24 C25 H25C 109.5 . . ?
H25A C25 H25C 109.5 . . ?
H25B C25 H25C 109.5 . . ?
C24 C26 H26A 109.5 . . ?
C24 C26 H26B 109.5 . . ?
H26A C26 H26B 109.5 . . ?
C24 C26 H26C 109.5 . . ?
H26A C26 H26C 109.5 . . ?
H26B C26 H26C 109.5 . . ?
C24 C27 H27A 109.5 . . ?
C24 C27 H27B 109.5 . . ?
H27A C27 H27B 109.5 . . ?
C24 C27 H27C 109.5 . . ?
H27A C27 H27C 109.5 . . ?
H27B C27 H27C 109.5 . . ?
C31 C28 C30 108.03(19) . . ?
C31 C28 C21 112.50(18) . . ?
C30 C28 C21 109.60(18) . . ?
C31 C28 C29 109.1(2) . . ?
C30 C28 C29 108.8(2) . . ?
C21 C28 C29 108.69(18) . . ?
C28 C29 H29A 109.5 . . ?
C28 C29 H29B 109.5 . . ?
H29A C29 H29B 109.5 . . ?
C28 C29 H29C 109.5 . . ?
H29A C29 H29C 109.5 . . ?
H29B C29 H29C 109.5 . . ?
C28 C30 H30A 109.5 . . ?
C28 C30 H30B 109.5 . . ?
H30A C30 H30B 109.5 . . ?
C28 C30 H30C 109.5 . . ?
H30A C30 H30C 109.5 . . ?
H30B C30 H30C 109.5 . . ?
C28 C31 H31A 109.5 . . ?
C28 C31 H31B 109.5 . . ?
H31A C31 H31B 109.5 . . ?
C28 C31 H31C 109.5 . . ?
H31A C31 H31C 109.5 . . ?
H31B C31 H31C 109.5 . . ?
C18 O1 Ti1 150.45(12) . . ?
C16 Si1 C17 109.98(11) . . ?
C16 Si1 C23 104.64(9) . . ?
C17 Si1 C23 110.08(9) . . ?
C16 Si1 C1 117.53(9) . . ?
C17 Si1 C1 107.38(9) . . ?
C23 Si1 C1 107.07(8) . . ?
O1 Ti1 Cl1 103.39(5) . . ?
O1 Ti1 C1 90.50(6) . . ?
Cl1 Ti1 C1 103.76(5) . . ?
O1 Ti1 Cl2 102.24(5) . . ?
Cl1 Ti1 Cl2 103.16(2) . . ?
C1 Ti1 Cl2 146.51(5) . . ?
O1 Ti1 C2 86.03(6) . . ?
Cl1 Ti1 C2 139.53(5) . . ?
C1 Ti1 C2 36.09(6) . . ?
Cl2 Ti1 C2 113.26(5) . . ?
O1 Ti1 C8 126.08(6) . . ?
Cl1 Ti1 C8 86.22(5) . . ?
C1 Ti1 C8 36.57(6) . . ?
Cl2 Ti1 C8 127.38(5) . . ?
C2 Ti1 C8 58.03(6) . . ?
O1 Ti1 C3 113.26(7) . . ?
Cl1 Ti1 C3 139.29(6) . . ?
C1 Ti1 C3 60.29(7) . . ?
Cl2 Ti1 C3 86.27(6) . . ?
C2 Ti1 C3 34.54(7) . . ?
C8 Ti1 C3 58.28(7) . . ?
O1 Ti1 C9 143.94(7) . . ?
Cl1 Ti1 C9 104.17(5) . . ?
C1 Ti1 C9 60.58(7) . . ?
Cl2 Ti1 C9 93.65(5) . . ?
C2 Ti1 C9 57.92(7) . . ?
C8 Ti1 C9 34.99(7) . . ?
C3 Ti1 C9 35.18(7) . . ?

loop_
_geom_bond_atom_site_label_1
_geom_bond_atom_site_label_2
_geom_bond_distance
_geom_bond_site_symmetry_2
_geom_bond_publ_flag
C1 C2 1.439(3) . ?
C1 C8 1.463(2) . ?
C1 Si1 1.9058(19) . ?
C1 Ti1 2.2696(18) . ?
C2 C3 1.409(3) . ?
C2 C10 1.508(3) . ?
C2 Ti1 2.3667(19) . ?
C3 C9 1.440(3) . ?
C3 C11 1.509(3) . ?
C3 Ti1 2.381(2) . ?
C4 C5 1.371(4) . ?
C4 C9 1.435(3) . ?
C4 C12 1.516(4) . ?
C5 C6 1.435(4) . ?
C5 C13 1.513(3) . ?
C6 C7 1.384(3) . ?
C6 C14 1.514(3) . ?
C7 C8 1.430(3) . ?
C7 C15 1.503(3) . ?
C8 C9 1.432(3) . ?
C8 Ti1 2.3807(19) . ?
C9 Ti1 2.3829(19) . ?
C10 H10A 0.9800 . ?
C10 H10B 0.9800 . ?
C10 H10C 0.9800 . ?
C11 H11A 0.9800 . ?
C11 H11B 0.9800 . ?
C11 H11C 0.9800 . ?
C12 H12A 0.9800 . ?
C12 H12B 0.9800 . ?
C12 H12C 0.9800 . ?
C13 H13A 0.9800 . ?
C13 H13B 0.9800 . ?
C13 H13C 0.9800 . ?
C14 H14A 0.9800 . ?
C14 H14B 0.9800 . ?
C14 H14C 0.9800 . ?
C15 H15A 0.9800 . ?
C15 H15B 0.9800 . ?
C15 H15C 0.9800 . ?
C16 Si1 1.862(2) . ?
C16 H16A 0.9800 . ?
C16 H16B 0.9800 . ?
C16 H16C 0.9800 . ?
C17 Si1 1.865(2) . ?
C17 H17A 0.9800 . ?
C17 H17B 0.9800 . ?
C17 H17C 0.9800 . ?
C18 O1 1.364(2) . ?
C18 C23 1.397(3) . ?
C18 C19 1.411(3) . ?
C19 C20 1.392(3) . ?
C19 C24 1.538(3) . ?
C20 C21 1.395(3) . ?
C20 H20 0.9500 . ?
C21 C22 1.392(3) . ?
C21 C28 1.534(3) . ?
C22 C23 1.405(3) . ?
C22 H22 0.9500 . ?
C23 Si1 1.8987(19) . ?
C24 C25 1.530(3) . ?
C24 C27 1.532(3) . ?
C24 C26 1.539(3) . ?
C25 H25A 0.9800 . ?
C25 H25B 0.9800 . ?
C25 H25C 0.9800 . ?
C26 H26A 0.9800 . ?
C26 H26B 0.9800 . ?
C26 H26C 0.9800 . ?
C27 H27A 0.9800 . ?
C27 H27B 0.9800 . ?
C27 H27C 0.9800 . ?
C28 C31 1.526(3) . ?
C28 C30 1.533(3) . ?
C28 C29 1.541(3) . ?
C29 H29A 0.9800 . ?
C29 H29B 0.9800 . ?
C29 H29C 0.9800 . ?
C30 H30A 0.9800 . ?
C30 H30B 0.9800 . ?
C30 H30C 0.9800 . ?
C31 H31A 0.9800 . ?
C31 H31B 0.9800 . ?
C31 H31C 0.9800 . ?
O1 Ti1 1.7838(13) . ?
Cl1 Ti1 2.2632(5) . ?
Cl2 Ti1 2.2734(6) . ?

loop_
_geom_torsion_atom_site_label_1
_geom_torsion_atom_site_label_2
_geom_torsion_atom_site_label_3
_geom_torsion_atom_site_label_4
_geom_torsion
_geom_torsion_site_symmetry_1
_geom_torsion_site_symmetry_2
_geom_torsion_site_symmetry_3
_geom_torsion_site_symmetry_4
_geom_torsion_publ_flag
C8 C1 C2 C3 9.2(2) . . . . ?
Si1 C1 C2 C3 -165.85(14) . . . . ?
Ti1 C1 C2 C3 -61.49(15) . . . . ?
C8 C1 C2 C10 -169.25(19) . . . . ?
Si1 C1 C2 C10 15.7(3) . . . . ?
Ti1 C1 C2 C10 120.0(2) . . . . ?
C8 C1 C2 Ti1 70.73(12) . . . . ?
Si1 C1 C2 Ti1 -104.36(12) . . . . ?
C1 C2 C3 C9 -5.8(2) . . . . ?
C10 C2 C3 C9 172.75(18) . . . . ?
Ti1 C2 C3 C9 -64.28(14) . . . . ?
C1 C2 C3 C11 -179.6(2) . . . . ?
C10 C2 C3 C11 -1.0(3) . . . . ?
Ti1 C2 C3 C11 121.9(2) . . . . ?
C1 C2 C3 Ti1 58.47(13) . . . . ?
C10 C2 C3 Ti1 -122.97(19) . . . . ?
C9 C4 C5 C6 0.1(3) . . . . ?
C12 C4 C5 C6 -179.3(2) . . . . ?
C9 C4 C5 C13 -178.7(2) . . . . ?
C12 C4 C5 C13 2.0(4) . . . . ?
C4 C5 C6 C7 1.9(3) . . . . ?
C13 C5 C6 C7 -179.3(2) . . . . ?
C4 C5 C6 C14 -178.7(2) . . . . ?
C13 C5 C6 C14 0.1(3) . . . . ?
C5 C6 C7 C8 0.1(3) . . . . ?
C14 C6 C7 C8 -179.23(18) . . . . ?
C5 C6 C7 C15 -177.2(2) . . . . ?
C14 C6 C7 C15 3.4(3) . . . . ?
C6 C7 C8 C9 -4.0(3) . . . . ?
C15 C7 C8 C9 173.40(18) . . . . ?
C6 C7 C8 C1 176.24(19) . . . . ?
C15 C7 C8 C1 -6.3(3) . . . . ?
C6 C7 C8 Ti1 85.5(2) . . . . ?
C15 C7 C8 Ti1 -97.1(2) . . . . ?
C2 C1 C8 C7 170.58(19) . . . . ?
Si1 C1 C8 C7 -15.6(3) . . . . ?
Ti1 C1 C8 C7 -118.9(2) . . . . ?
C2 C1 C8 C9 -9.2(2) . . . . ?
Si1 C1 C8 C9 164.59(16) . . . . ?
Ti1 C1 C8 C9 61.39(13) . . . . ?
C2 C1 C8 Ti1 -70.57(12) . . . . ?
Si1 C1 C8 Ti1 103.20(17) . . . . ?
C7 C8 C9 C4 6.1(3) . . . . ?
C1 C8 C9 C4 -174.09(18) . . . . ?
Ti1 C8 C9 C4 -115.82(19) . . . . ?
C7 C8 C9 C3 -173.86(17) . . . . ?
C1 C8 C9 C3 5.9(2) . . . . ?
Ti1 C8 C9 C3 64.19(14) . . . . ?
C7 C8 C9 Ti1 121.94(17) . . . . ?
C1 C8 C9 Ti1 -58.26(12) . . . . ?
C5 C4 C9 C8 -4.1(3) . . . . ?
C12 C4 C9 C8 175.3(2) . . . . ?
C5 C4 C9 C3 175.9(2) . . . . ?
C12 C4 C9 C3 -4.7(4) . . . . ?
C5 C4 C9 Ti1 -90.9(2) . . . . ?
C12 C4 C9 Ti1 88.5(3) . . . . ?
C2 C3 C9 C8 -0.2(2) . . . . ?
C11 C3 C9 C8 173.1(2) . . . . ?
Ti1 C3 C9 C8 -64.25(13) . . . . ?
C2 C3 C9 C4 179.8(2) . . . . ?
C11 C3 C9 C4 -6.9(4) . . . . ?
Ti1 C3 C9 C4 115.8(2) . . . . ?
C2 C3 C9 Ti1 64.08(14) . . . . ?
C11 C3 C9 Ti1 -122.7(3) . . . . ?
O1 C18 C19 C20 177.68(16) . . . . ?
C23 C18 C19 C20 -2.9(3) . . . . ?
O1 C18 C19 C24 -6.4(3) . . . . ?
C23 C18 C19 C24 173.04(17) . . . . ?
C18 C19 C20 C21 1.0(3) . . . . ?
C24 C19 C20 C21 -174.91(19) . . . . ?
C19 C20 C21 C22 1.0(3) . . . . ?
C19 C20 C21 C28 179.87(18) . . . . ?
C20 C21 C22 C23 -1.3(3) . . . . ?
C28 C21 C22 C23 179.83(18) . . . . ?
O1 C18 C23 C22 -177.98(15) . . . . ?
C19 C18 C23 C22 2.6(3) . . . . ?
O1 C18 C23 Si1 0.2(2) . . . . ?
C19 C18 C23 Si1 -179.21(14) . . . . ?
C21 C22 C23 C18 -0.4(3) . . . . ?
C21 C22 C23 Si1 -178.61(15) . . . . ?
C20 C19 C24 C25 112.4(2) . . . . ?
C18 C19 C24 C25 -63.3(2) . . . . ?
C20 C19 C24 C27 -6.6(3) . . . . ?
C18 C19 C24 C27 177.70(19) . . . . ?
C20 C19 C24 C26 -126.9(2) . . . . ?
C18 C19 C24 C26 57.4(2) . . . . ?
C22 C21 C28 C31 -2.1(3) . . . . ?
C20 C21 C28 C31 179.12(19) . . . . ?
C22 C21 C28 C30 -122.3(2) . . . . ?
C20 C21 C28 C30 58.9(3) . . . . ?
C22 C21 C28 C29 118.9(2) . . . . ?
C20 C21 C28 C29 -59.9(3) . . . . ?
C23 C18 O1 Ti1 -27.9(3) . . . . ?
C19 C18 O1 Ti1 151.60(19) . . . . ?
C18 C23 Si1 C16 -89.56(17) . . . . ?
C22 C23 Si1 C16 88.62(16) . . . . ?
C18 C23 Si1 C17 152.31(15) . . . . ?
C22 C23 Si1 C17 -29.51(18) . . . . ?
C18 C23 Si1 C1 35.89(17) . . . . ?
C22 C23 Si1 C1 -145.93(14) . . . . ?
C18 O1 Ti1 Cl1 111.5(2) . . . . ?
C18 O1 Ti1 C1 7.2(2) . . . . ?
C18 O1 Ti1 Cl2 -141.6(2) . . . . ?
C18 O1 Ti1 C2 -28.6(2) . . . . ?
C18 O1 Ti1 C8 16.4(3) . . . . ?
C18 O1 Ti1 C3 -50.4(3) . . . . ?
C18 O1 Ti1 C9 -27.5(3) . . . . ?
